data_4081950
loop_
_publ_author_name
'Alzamly, Ahmed'
'Gambarotta, Sandro'
'Korobkov, Ilia'

_publ_section_title
;
 Synthesis, Structures, and Ethylene Oligomerization Activity of
 Bis(phosphanylamine)pyridine Chromium/Aluminate Complexes
;
_journal_issue 23
_journal_name_full Organometallics
_journal_page_first 7107
_journal_paper_doi 10.1021/om4008289
_journal_volume 32
_journal_year 2013
_chemical_formula_sum 'C37 H41 Cl3 Cr N3 O2 P2'
_chemical_formula_weight 780.02
_chemical_name_systematic
; 
 ? 
;
_space_group_IT_number 2
_symmetry_cell_setting triclinic
_symmetry_space_group_name_Hall '-P 1'
_symmetry_space_group_name_H-M 'P -1'
_atom_sites_solution_hydrogens geom
_atom_sites_solution_primary direct
_atom_sites_solution_secondary difmap
_audit_creation_method SHELXL-97
_cell_angle_alpha 89.005(4)
_cell_angle_beta 87.369(3)
_cell_angle_gamma 79.343(3)
_cell_formula_units_Z 2
_cell_length_a 10.1613(6)
_cell_length_b 10.1843(5)
_cell_length_c 18.5264(11)
_cell_measurement_reflns_used 3550
_cell_measurement_temperature 200(2)
_cell_measurement_theta_max 24.38
_cell_measurement_theta_min 2.36
_cell_volume 1882.09(18)
_computing_cell_refinement 'APEX II, Bruker (2009)'
_computing_data_collection 'APEX II, Bruker (2009)'
_computing_data_reduction 'XPREP, Bruker (2009)'
_computing_molecular_graphics 'SHELXTL, Bruker (2004)'
_computing_publication_material 'SHELXTL, Bruker (2004)'
_computing_structure_refinement 'SHELXL-97 (Sheldrick, 2008)'
_computing_structure_solution 'SHELXS-97 (Sheldrick, 2008)'
_diffrn_ambient_temperature 200(2)
_diffrn_measured_fraction_theta_full 0.981
_diffrn_measured_fraction_theta_max 0.981
_diffrn_measurement_device_type 'Bruker APEX-II CCD'
_diffrn_measurement_method '\f and \w scans'
_diffrn_radiation_monochromator graphite
_diffrn_radiation_source 'fine-focus sealed tube'
_diffrn_radiation_type MoK\a
_diffrn_radiation_wavelength 0.71073
_diffrn_reflns_av_R_equivalents 0.1064
_diffrn_reflns_av_sigmaI/netI 0.1224
_diffrn_reflns_limit_h_max 10
_diffrn_reflns_limit_h_min -10
_diffrn_reflns_limit_k_max 10
_diffrn_reflns_limit_k_min -10
_diffrn_reflns_limit_l_max 19
_diffrn_reflns_limit_l_min -19
_diffrn_reflns_number 17771
_diffrn_reflns_theta_full 21.96
_diffrn_reflns_theta_max 21.96
_diffrn_reflns_theta_min 2.03
_exptl_absorpt_coefficient_mu 0.639
_exptl_absorpt_correction_T_max 0.9811
_exptl_absorpt_correction_T_min 0.9331
_exptl_absorpt_correction_type multi-scan
_exptl_absorpt_process_details 'SADABS, Bruker (2003)'
_exptl_crystal_colour blue
_exptl_crystal_density_diffrn 1.376
_exptl_crystal_density_meas ?
_exptl_crystal_density_method 'not measured'
_exptl_crystal_description block
_exptl_crystal_F_000 810
_exptl_crystal_size_max 0.11
_exptl_crystal_size_mid 0.08
_exptl_crystal_size_min 0.03
_refine_diff_density_max 0.310
_refine_diff_density_min -0.300
_refine_diff_density_rms 0.060
_refine_ls_extinction_method none
_refine_ls_goodness_of_fit_ref 0.911
_refine_ls_hydrogen_treatment constr
_refine_ls_matrix_type full
_refine_ls_number_parameters 433
_refine_ls_number_reflns 4514
_refine_ls_number_restraints 0
_refine_ls_restrained_S_all 0.911
_refine_ls_R_factor_all 0.1057
_refine_ls_R_factor_gt 0.0499
_refine_ls_shift/su_max 0.001
_refine_ls_shift/su_mean 0.000
_refine_ls_structure_factor_coef Fsqd
_refine_ls_weighting_details 'calc w=1/[\s^2^(Fo^2^)+(0.0286P)^2^]'
_refine_ls_weighting_scheme calc
_refine_ls_wR_factor_gt 0.0735
_refine_ls_wR_factor_ref 0.0846
_reflns_number_gt 2769
_reflns_number_total 4514
_reflns_threshold_expression >2sigma(I)
_cod_data_source_file om4008289_si_002.cif
_cod_data_source_block sg200
_cod_depositor_comments
;
The following automatic conversions were performed:

'_symmetry_cell_setting' value 'Triclinic' changed to 'triclinic'
according to /home/saulius/struct/CIF-dictionaries/cif_core.dic
dictionary named 'cif_core.dic' version 2.4.2 from 2011-04-26.

Automatic conversion script
Id: cif_fix_values 1891 2012-01-12 08:04:46Z andrius 

The following automatic conversions were performed:

'_exptl_crystal_density_meas' value 'n/a' was changed to '?' - the
value is perceived as not measured.

Automatic conversion script
Id: cif_fix_values 3008 2015-01-20 13:52:24Z robertas 
;
_cod_original_sg_symbol_H-M P-1
_cod_database_code 4081950

loop_
_symmetry_equiv_pos_as_xyz
'x, y, z'
'-x, -y, -z'

loop_
_atom_site_label
_atom_site_type_symbol
_atom_site_fract_x
_atom_site_fract_y
_atom_site_fract_z
_atom_site_U_iso_or_equiv
_atom_site_adp_type
_atom_site_occupancy
_atom_site_symmetry_multiplicity
_atom_site_calc_flag
_atom_site_refinement_flags
Cr1 Cr 0.21411(8) 0.49909(8) 0.25467(4) 0.0240(2) Uani 1 1 d .
Cl1 Cl 0.27241(13) 0.34112(13) 0.16589(7) 0.0368(4) Uani 1 1 d .
Cl2 Cl 0.00288(13) 0.45152(13) 0.27189(7) 0.0374(4) Uani 1 1 d .
Cl3 Cl 0.18406(13) 0.65123(12) 0.34679(7) 0.0342(4) Uani 1 1 d .
N1 N 0.4848(4) 0.3827(4) 0.3257(2) 0.0258(11) Uani 1 1 d .
H1A H 0.5500 0.3436 0.3527 0.031 Uiso 1 1 calc R
N2 N 0.4088(4) 0.5408(4) 0.2375(2) 0.0210(10) Uani 1 1 d .
N3 N 0.3293(4) 0.7004(4) 0.1500(2) 0.0290(11) Uani 1 1 d .
H3B H 0.3456 0.7589 0.1168 0.035 Uiso 1 1 calc R
P1 P 0.33213(13) 0.34360(13) 0.34037(7) 0.0239(4) Uani 1 1 d .
P2 P 0.16918(14) 0.68114(13) 0.16585(7) 0.0261(4) Uani 1 1 d .
C1 C 0.5133(5) 0.4734(5) 0.2733(3) 0.0226(13) Uani 1 1 d .
C2 C 0.6442(5) 0.4918(5) 0.2608(3) 0.0258(14) Uani 1 1 d .
H2A H 0.7152 0.4425 0.2873 0.031 Uiso 1 1 calc R
C3 C 0.6683(5) 0.5831(5) 0.2091(3) 0.0316(14) Uani 1 1 d .
H3A H 0.7568 0.5988 0.1998 0.038 Uiso 1 1 calc R
C4 C 0.5643(5) 0.6526(5) 0.1703(3) 0.0304(14) Uani 1 1 d .
H4A H 0.5807 0.7147 0.1337 0.036 Uiso 1 1 calc R
C5 C 0.4358(5) 0.6300(5) 0.1859(3) 0.0231(13) Uani 1 1 d .
C6 C 0.2944(5) 0.3574(4) 0.4360(3) 0.0216(13) Uani 1 1 d .
C7 C 0.3924(6) 0.3541(5) 0.4860(3) 0.0396(15) Uani 1 1 d .
H7A H 0.4827 0.3524 0.4698 0.048 Uiso 1 1 calc R
C8 C 0.3597(7) 0.3535(5) 0.5591(3) 0.0535(18) Uani 1 1 d .
H8A H 0.4274 0.3509 0.5931 0.064 Uiso 1 1 calc R
C9 C 0.2284(8) 0.3565(5) 0.5827(3) 0.0496(17) Uani 1 1 d .
H9A H 0.2067 0.3528 0.6330 0.060 Uiso 1 1 calc R
C10 C 0.1300(6) 0.3648(5) 0.5349(3) 0.0418(16) Uani 1 1 d .
H10A H 0.0395 0.3699 0.5517 0.050 Uiso 1 1 calc R
C11 C 0.1623(6) 0.3658(5) 0.4616(3) 0.0364(15) Uani 1 1 d .
H11A H 0.0931 0.3723 0.4282 0.044 Uiso 1 1 calc R
C12 C 0.3602(5) 0.1644(5) 0.3263(3) 0.0252(13) Uani 1 1 d .
C13 C 0.2728(6) 0.0906(6) 0.3565(3) 0.070(2) Uani 1 1 d .
H13A H 0.1971 0.1337 0.3847 0.084 Uiso 1 1 calc R
C14 C 0.2924(8) -0.0458(6) 0.3471(4) 0.087(3) Uani 1 1 d .
H14A H 0.2303 -0.0953 0.3688 0.104 Uiso 1 1 calc R
C15 C 0.3977(7) -0.1087(6) 0.3077(3) 0.0514(18) Uani 1 1 d .
H15A H 0.4125 -0.2030 0.3025 0.062 Uiso 1 1 calc R
C16 C 0.4839(6) -0.0361(6) 0.2750(3) 0.0603(19) Uani 1 1 d .
H16A H 0.5579 -0.0794 0.2457 0.072 Uiso 1 1 calc R
C17 C 0.4637(6) 0.1005(5) 0.2846(3) 0.0466(17) Uani 1 1 d .
H17A H 0.5240 0.1503 0.2613 0.056 Uiso 1 1 calc R
C18 C 0.0750(5) 0.8401(5) 0.1964(3) 0.0250(13) Uani 1 1 d .
C19 C 0.1201(6) 0.9596(6) 0.1847(3) 0.0438(16) Uani 1 1 d .
H19A H 0.2043 0.9591 0.1600 0.053 Uiso 1 1 calc R
C20 C 0.0439(8) 1.0800(6) 0.2084(3) 0.0599(19) Uani 1 1 d .
H20A H 0.0772 1.1608 0.2016 0.072 Uiso 1 1 calc R
C21 C -0.0794(8) 1.0812(7) 0.2417(3) 0.062(2) Uani 1 1 d .
H21A H -0.1336 1.1634 0.2565 0.075 Uiso 1 1 calc R
C22 C -0.1248(6) 0.9632(7) 0.2538(3) 0.0575(18) Uani 1 1 d .
H22A H -0.2099 0.9638 0.2774 0.069 Uiso 1 1 calc R
C23 C -0.0467(6) 0.8439(6) 0.2317(3) 0.0411(15) Uani 1 1 d .
H23A H -0.0782 0.7628 0.2412 0.049 Uiso 1 1 calc R
C24 C 0.1152(5) 0.6666(5) 0.0758(3) 0.0309(14) Uani 1 1 d .
C25 C 0.0022(6) 0.7449(6) 0.0489(3) 0.0558(18) Uani 1 1 d .
H25A H -0.0519 0.8103 0.0788 0.067 Uiso 1 1 calc R
C26 C -0.0332(7) 0.7290(7) -0.0214(4) 0.073(2) Uani 1 1 d .
H26A H -0.1120 0.7834 -0.0385 0.088 Uiso 1 1 calc R
C27 C 0.0417(7) 0.6377(7) -0.0667(3) 0.062(2) Uani 1 1 d .
H27A H 0.0164 0.6282 -0.1148 0.074 Uiso 1 1 calc R
C28 C 0.1547(7) 0.5600(6) -0.0406(3) 0.0609(19) Uani 1 1 d .
H28A H 0.2090 0.4958 -0.0712 0.073 Uiso 1 1 calc R
C29 C 0.1908(6) 0.5738(6) 0.0295(3) 0.0471(16) Uani 1 1 d .
H29A H 0.2693 0.5184 0.0464 0.056 Uiso 1 1 calc R
O1 O 0.3051(4) 0.7812(4) 0.6014(2) 0.0587(12) Uani 1 1 d .
C31 C 0.3172(6) 0.9046(6) 0.5656(4) 0.073(2) Uani 1 1 d .
H31A H 0.3773 0.8882 0.5218 0.087 Uiso 1 1 calc R
H31B H 0.3535 0.9640 0.5981 0.087 Uiso 1 1 calc R
C32 C 0.1789(7) 0.9649(7) 0.5462(4) 0.081(2) Uani 1 1 d .
H32A H 0.1340 1.0260 0.5845 0.097 Uiso 1 1 calc R
H32B H 0.1798 1.0155 0.5001 0.097 Uiso 1 1 calc R
C33 C 0.1093(7) 0.8494(7) 0.5389(4) 0.095(3) Uani 1 1 d .
H33A H 0.0228 0.8644 0.5671 0.115 Uiso 1 1 calc R
H33B H 0.0920 0.8359 0.4877 0.115 Uiso 1 1 calc R
C34 C 0.2002(6) 0.7342(6) 0.5671(4) 0.075(2) Uani 1 1 d .
H34A H 0.1513 0.6846 0.6024 0.091 Uiso 1 1 calc R
H34B H 0.2379 0.6732 0.5273 0.091 Uiso 1 1 calc R
O2 O 0.4028(5) 0.8452(5) 1.0274(2) 0.0756(14) Uani 1 1 d .
C36 C 0.3120(8) 0.9530(7) 0.9965(5) 0.104(3) Uani 1 1 d .
H36A H 0.3294 1.0394 1.0138 0.125 Uiso 1 1 calc R
H36B H 0.2185 0.9461 1.0109 0.125 Uiso 1 1 calc R
C37 C 0.3313(13) 0.9461(11) 0.9186(6) 0.170(5) Uani 1 1 d .
H37A H 0.3932 1.0053 0.9011 0.204 Uiso 1 1 calc R
H37B H 0.2448 0.9735 0.8952 0.204 Uiso 1 1 calc R
C38 C 0.3876(9) 0.8087(13) 0.9030(5) 0.155(5) Uani 1 1 d .
H38A H 0.4516 0.8020 0.8607 0.186 Uiso 1 1 calc R
H38B H 0.3164 0.7578 0.8932 0.186 Uiso 1 1 calc R
C39 C 0.4581(7) 0.7576(8) 0.9705(4) 0.097(3) Uani 1 1 d .
H39A H 0.4444 0.6657 0.9818 0.116 Uiso 1 1 calc R
H39B H 0.5556 0.7564 0.9637 0.116 Uiso 1 1 calc R

loop_
_atom_site_aniso_label
_atom_site_aniso_U_11
_atom_site_aniso_U_22
_atom_site_aniso_U_33
_atom_site_aniso_U_23
_atom_site_aniso_U_13
_atom_site_aniso_U_12
Cr1 0.0222(6) 0.0204(5) 0.0286(5) 0.0051(4) -0.0026(4) -0.0021(4)
Cl1 0.0386(9) 0.0332(9) 0.0365(9) -0.0028(7) -0.0047(7) 0.0001(7)
Cl2 0.0229(8) 0.0384(9) 0.0521(10) -0.0018(7) -0.0018(7) -0.0083(7)
Cl3 0.0419(9) 0.0255(8) 0.0348(9) 0.0009(7) 0.0033(7) -0.0060(7)
N1 0.018(3) 0.025(3) 0.034(3) 0.011(2) -0.013(2) -0.001(2)
N2 0.019(3) 0.019(2) 0.024(3) 0.009(2) -0.004(2) 0.000(2)
N3 0.023(3) 0.029(3) 0.033(3) 0.019(2) 0.001(2) -0.001(2)
P1 0.0243(9) 0.0195(8) 0.0275(9) 0.0034(7) -0.0029(7) -0.0028(7)
P2 0.0253(9) 0.0232(9) 0.0275(9) 0.0057(7) -0.0020(7) 0.0012(7)
C1 0.031(4) 0.014(3) 0.023(3) 0.001(3) -0.003(3) -0.003(3)
C2 0.015(3) 0.029(3) 0.032(4) 0.005(3) -0.006(3) -0.001(3)
C3 0.022(4) 0.034(4) 0.039(4) 0.000(3) 0.007(3) -0.009(3)
C4 0.025(4) 0.034(4) 0.031(4) 0.014(3) 0.006(3) -0.008(3)
C5 0.026(4) 0.024(3) 0.018(3) 0.000(3) -0.004(3) -0.001(3)
C6 0.028(4) 0.006(3) 0.029(3) 0.004(2) 0.000(3) 0.001(3)
C7 0.042(4) 0.043(4) 0.031(4) -0.005(3) 0.001(3) -0.001(3)
C8 0.064(5) 0.057(5) 0.035(5) -0.003(3) -0.016(4) 0.004(4)
C9 0.086(6) 0.030(4) 0.029(4) 0.009(3) 0.005(4) -0.002(4)
C10 0.052(5) 0.032(4) 0.040(4) 0.001(3) 0.010(4) -0.008(3)
C11 0.042(4) 0.030(4) 0.036(4) 0.005(3) 0.001(3) -0.005(3)
C12 0.030(4) 0.019(3) 0.024(3) 0.003(3) -0.002(3) 0.002(3)
C13 0.083(5) 0.036(4) 0.092(5) -0.018(4) 0.052(4) -0.026(4)
C14 0.145(8) 0.033(5) 0.088(6) -0.022(4) 0.063(5) -0.045(5)
C15 0.083(5) 0.021(4) 0.045(4) -0.003(3) 0.004(4) 0.003(4)
C16 0.044(4) 0.046(5) 0.086(5) -0.020(4) 0.016(4) 0.002(4)
C17 0.045(4) 0.013(4) 0.080(5) -0.009(3) 0.017(4) -0.004(3)
C18 0.030(4) 0.017(3) 0.025(3) 0.001(3) 0.000(3) 0.002(3)
C19 0.043(4) 0.035(4) 0.050(4) 0.009(3) 0.009(3) -0.001(3)
C20 0.083(6) 0.024(4) 0.068(5) 0.002(4) -0.006(4) 0.003(4)
C21 0.071(6) 0.044(5) 0.059(5) -0.004(4) -0.010(4) 0.027(4)
C22 0.039(4) 0.061(5) 0.064(5) -0.003(4) 0.014(3) 0.010(4)
C23 0.031(4) 0.031(4) 0.055(4) 0.000(3) 0.004(3) 0.009(3)
C24 0.036(4) 0.019(3) 0.032(4) 0.003(3) 0.006(3) 0.005(3)
C25 0.066(5) 0.050(4) 0.044(4) -0.010(3) -0.023(4) 0.016(4)
C26 0.086(6) 0.065(5) 0.059(5) -0.008(4) -0.040(4) 0.022(4)
C27 0.081(6) 0.064(5) 0.038(4) 0.004(4) -0.024(4) -0.003(4)
C28 0.086(6) 0.057(5) 0.030(4) -0.007(3) -0.004(4) 0.012(4)
C29 0.060(5) 0.044(4) 0.030(4) 0.003(3) -0.012(3) 0.010(3)
O1 0.038(3) 0.057(3) 0.079(3) 0.032(2) -0.024(2) -0.002(2)
C31 0.061(5) 0.054(5) 0.102(6) 0.036(4) -0.024(4) -0.007(4)
C32 0.098(6) 0.055(5) 0.083(6) 0.021(4) -0.033(5) 0.009(5)
C33 0.064(6) 0.086(6) 0.134(7) 0.017(5) -0.043(5) -0.001(5)
C34 0.054(5) 0.063(5) 0.110(6) 0.027(4) -0.036(5) -0.007(4)
O2 0.074(4) 0.078(4) 0.062(3) 0.040(3) 0.022(3) 0.010(3)
C36 0.099(7) 0.089(6) 0.104(7) 0.070(6) 0.017(6) 0.024(5)
C37 0.182(13) 0.182(12) 0.120(11) 0.071(10) -0.012(9) 0.029(9)
C38 0.091(8) 0.282(15) 0.062(7) 0.037(9) -0.006(6) 0.037(9)
C39 0.069(6) 0.127(7) 0.077(6) 0.026(6) 0.032(5) 0.016(5)

loop_
_atom_type_symbol
_atom_type_description
_atom_type_scat_dispersion_real
_atom_type_scat_dispersion_imag
_atom_type_scat_source
C C 0.0033 0.0016 'International Tables Vol C Tables 4.2.6.8 and 6.1.1.4'
H H 0.0000 0.0000 'International Tables Vol C Tables 4.2.6.8 and 6.1.1.4'
N N 0.0061 0.0033 'International Tables Vol C Tables 4.2.6.8 and 6.1.1.4'
O O 0.0106 0.0060 'International Tables Vol C Tables 4.2.6.8 and 6.1.1.4'
P P 0.1023 0.0942 'International Tables Vol C Tables 4.2.6.8 and 6.1.1.4'
Cl Cl 0.1484 0.1585 'International Tables Vol C Tables 4.2.6.8 and 6.1.1.4'
Cr Cr 0.3209 0.6236 'International Tables Vol C Tables 4.2.6.8 and 6.1.1.4'

loop_
_geom_angle_atom_site_label_1
_geom_angle_atom_site_label_2
_geom_angle_atom_site_label_3
_geom_angle
N2 Cr1 Cl2 179.15(12)
N2 Cr1 Cl3 87.41(11)
Cl2 Cr1 Cl3 93.45(6)
N2 Cr1 Cl1 86.37(11)
Cl2 Cr1 Cl1 92.78(5)
Cl3 Cr1 Cl1 172.74(6)
N2 Cr1 P1 80.31(12)
Cl2 Cr1 P1 99.75(5)
Cl3 Cr1 P1 85.97(5)
Cl1 Cr1 P1 89.28(5)
N2 Cr1 P2 80.15(12)
Cl2 Cr1 P2 99.82(5)
Cl3 Cr1 P2 90.35(5)
Cl1 Cr1 P2 92.28(5)
P1 Cr1 P2 160.26(5)
C1 N1 P1 123.5(3)
C1 N2 C5 117.2(4)
C1 N2 Cr1 121.5(3)
C5 N2 Cr1 121.1(3)
C5 N3 P2 123.8(3)
N1 P1 C6 106.7(2)
N1 P1 C12 103.9(2)
C6 P1 C12 102.7(2)
N1 P1 Cr1 97.75(14)
C6 P1 Cr1 121.91(17)
C12 P1 Cr1 121.47(16)
N3 P2 C24 101.8(2)
N3 P2 C18 107.2(2)
C24 P2 C18 104.0(2)
N3 P2 Cr1 97.13(15)
C24 P2 Cr1 125.75(17)
C18 P2 Cr1 117.94(16)
N2 C1 C2 123.5(4)
N2 C1 N1 116.8(4)
C2 C1 N1 119.7(4)
C3 C2 C1 118.0(5)
C2 C3 C4 120.3(5)
C3 C4 C5 118.7(5)
N2 C5 N3 117.4(4)
N2 C5 C4 122.2(5)
N3 C5 C4 120.3(5)
C11 C6 C7 118.1(5)
C11 C6 P1 119.0(4)
C7 C6 P1 122.8(4)
C8 C7 C6 120.5(5)
C9 C8 C7 119.8(6)
C10 C9 C8 120.8(6)
C9 C10 C11 119.6(6)
C6 C11 C10 121.1(5)
C17 C12 C13 117.7(5)
C17 C12 P1 122.2(4)
C13 C12 P1 120.0(4)
C12 C13 C14 121.1(6)
C15 C14 C13 120.6(6)
C14 C15 C16 119.2(6)
C15 C16 C17 120.0(6)
C12 C17 C16 121.3(5)
C23 C18 C19 118.2(5)
C23 C18 P2 119.0(4)
C19 C18 P2 122.8(4)
C20 C19 C18 121.0(5)
C21 C20 C19 119.4(6)
C22 C21 C20 119.9(6)
C21 C22 C23 120.0(6)
C18 C23 C22 121.3(5)
C25 C24 C29 117.1(5)
C25 C24 P2 123.6(4)
C29 C24 P2 119.2(4)
C24 C25 C26 120.6(6)
C27 C26 C25 122.0(6)
C26 C27 C28 117.8(6)
C27 C28 C29 120.9(6)
C28 C29 C24 121.5(6)
C34 O1 C31 105.6(4)
O1 C31 C32 105.0(5)
C33 C32 C31 105.0(5)
C34 C33 C32 105.4(6)
O1 C34 C33 108.2(5)
C39 O2 C36 107.4(5)
O2 C36 C37 108.4(7)
C36 C37 C38 105.7(9)
C37 C38 C39 104.2(9)
O2 C39 C38 107.3(6)

loop_
_geom_bond_atom_site_label_1
_geom_bond_atom_site_label_2
_geom_bond_distance
Cr1 N2 2.108(4)
Cr1 Cl2 2.2934(15)
Cr1 Cl3 2.2969(15)
Cr1 Cl1 2.3010(15)
Cr1 P1 2.4190(15)
Cr1 P2 2.4503(15)
N1 C1 1.386(5)
N1 P1 1.680(4)
N2 C1 1.348(5)
N2 C5 1.361(5)
N3 C5 1.375(5)
N3 P2 1.686(4)
P1 C6 1.798(5)
P1 C12 1.816(5)
P2 C24 1.797(5)
P2 C18 1.807(5)
C1 C2 1.386(6)
C2 C3 1.368(6)
C3 C4 1.381(6)
C4 C5 1.384(6)
C6 C11 1.391(6)
C6 C7 1.386(6)
C7 C8 1.380(7)
C8 C9 1.379(7)
C9 C10 1.356(7)
C10 C11 1.382(6)
C12 C17 1.348(6)
C12 C13 1.362(6)
C13 C14 1.379(7)
C14 C15 1.334(8)
C15 C16 1.362(7)
C16 C17 1.381(7)
C18 C23 1.367(6)
C18 C19 1.388(6)
C19 C20 1.390(7)
C20 C21 1.370(8)
C21 C22 1.376(8)
C22 C23 1.380(7)
C24 C25 1.379(7)
C24 C29 1.384(7)
C25 C26 1.387(7)
C26 C27 1.361(7)
C27 C28 1.371(7)
C28 C29 1.383(7)
O1 C34 1.424(6)
O1 C31 1.434(6)
C31 C32 1.484(7)
C32 C33 1.491(8)
C33 C34 1.458(7)
O2 C39 1.421(7)
O2 C36 1.427(7)
C36 C37 1.448(10)
C37 C38 1.440(12)
C38 C39 1.506(9)

loop_
_geom_torsion_atom_site_label_1
_geom_torsion_atom_site_label_2
_geom_torsion_atom_site_label_3
_geom_torsion_atom_site_label_4
_geom_torsion
Cl2 Cr1 N2 C1 -93(9)
Cl3 Cr1 N2 C1 88.2(3)
Cl1 Cr1 N2 C1 -88.1(3)
P1 Cr1 N2 C1 1.8(3)
P2 Cr1 N2 C1 179.0(4)
Cl2 Cr1 N2 C5 82(9)
Cl3 Cr1 N2 C5 -96.8(3)
Cl1 Cr1 N2 C5 87.0(3)
P1 Cr1 N2 C5 176.8(4)
P2 Cr1 N2 C5 -6.0(3)
C1 N1 P1 C6 -130.7(4)
C1 N1 P1 C12 121.2(4)
C1 N1 P1 Cr1 -4.0(4)
N2 Cr1 P1 N1 0.98(17)
Cl2 Cr1 P1 N1 -179.88(14)
Cl3 Cr1 P1 N1 -87.07(14)
Cl1 Cr1 P1 N1 87.42(14)
P2 Cr1 P1 N1 -7.3(2)
N2 Cr1 P1 C6 116.2(2)
Cl2 Cr1 P1 C6 -64.7(2)
Cl3 Cr1 P1 C6 28.1(2)
Cl1 Cr1 P1 C6 -157.4(2)
P2 Cr1 P1 C6 107.8(3)
N2 Cr1 P1 C12 -110.6(2)
Cl2 Cr1 P1 C12 68.6(2)
Cl3 Cr1 P1 C12 161.4(2)
Cl1 Cr1 P1 C12 -24.1(2)
P2 Cr1 P1 C12 -118.9(3)
C5 N3 P2 C24 -132.4(4)
C5 N3 P2 C18 118.7(4)
C5 N3 P2 Cr1 -3.5(4)
N2 Cr1 P2 N3 4.28(18)
Cl2 Cr1 P2 N3 -174.86(15)
Cl3 Cr1 P2 N3 91.58(15)
Cl1 Cr1 P2 N3 -81.64(15)
P1 Cr1 P2 N3 12.6(2)
N2 Cr1 P2 C24 114.4(2)
Cl2 Cr1 P2 C24 -64.8(2)
Cl3 Cr1 P2 C24 -158.3(2)
Cl1 Cr1 P2 C24 28.5(2)
P1 Cr1 P2 C24 122.7(3)
N2 Cr1 P2 C18 -109.6(2)
Cl2 Cr1 P2 C18 71.3(2)
Cl3 Cr1 P2 C18 -22.3(2)
Cl1 Cr1 P2 C18 164.5(2)
P1 Cr1 P2 C18 -101.3(3)
C5 N2 C1 C2 0.8(7)
Cr1 N2 C1 C2 176.0(4)
C5 N2 C1 N1 -179.9(4)
Cr1 N2 C1 N1 -4.7(6)
P1 N1 C1 N2 6.0(6)
P1 N1 C1 C2 -174.7(3)
N2 C1 C2 C3 -0.2(7)
N1 C1 C2 C3 -179.4(4)
C1 C2 C3 C4 -0.9(7)
C2 C3 C4 C5 1.4(7)
C1 N2 C5 N3 -179.1(4)
Cr1 N2 C5 N3 5.7(5)
C1 N2 C5 C4 -0.3(7)
Cr1 N2 C5 C4 -175.6(4)
P2 N3 C5 N2 -0.5(6)
P2 N3 C5 C4 -179.3(4)
C3 C4 C5 N2 -0.7(7)
C3 C4 C5 N3 178.0(4)
N1 P1 C6 C11 163.0(4)
C12 P1 C6 C11 -88.1(4)
Cr1 P1 C6 C11 52.4(4)
N1 P1 C6 C7 -19.9(5)
C12 P1 C6 C7 89.0(4)
Cr1 P1 C6 C7 -130.5(4)
C11 C6 C7 C8 2.7(7)
P1 C6 C7 C8 -174.4(4)
C6 C7 C8 C9 -0.2(8)
C7 C8 C9 C10 -2.3(9)
C8 C9 C10 C11 2.1(8)
C7 C6 C11 C10 -2.9(7)
P1 C6 C11 C10 174.3(4)
C9 C10 C11 C6 0.5(8)
N1 P1 C12 C17 -24.6(5)
C6 P1 C12 C17 -135.6(5)
Cr1 P1 C12 C17 83.7(5)
N1 P1 C12 C13 157.5(5)
C6 P1 C12 C13 46.5(5)
Cr1 P1 C12 C13 -94.2(5)
C17 C12 C13 C14 2.4(10)
P1 C12 C13 C14 -179.6(5)
C12 C13 C14 C15 -0.2(11)
C13 C14 C15 C16 -2.0(11)
C14 C15 C16 C17 1.8(10)
C13 C12 C17 C16 -2.5(9)
P1 C12 C17 C16 179.5(4)
C15 C16 C17 C12 0.5(10)
N3 P2 C18 C23 -162.0(4)
C24 P2 C18 C23 90.7(4)
Cr1 P2 C18 C23 -53.8(4)
N3 P2 C18 C19 19.0(5)
C24 P2 C18 C19 -88.4(5)
Cr1 P2 C18 C19 127.1(4)
C23 C18 C19 C20 0.3(8)
P2 C18 C19 C20 179.3(4)
C18 C19 C20 C21 -2.2(9)
C19 C20 C21 C22 2.4(9)
C20 C21 C22 C23 -0.7(9)
C19 C18 C23 C22 1.5(8)
P2 C18 C23 C22 -177.6(4)
C21 C22 C23 C18 -1.3(9)
N3 P2 C24 C25 -126.6(5)
C18 P2 C24 C25 -15.3(5)
Cr1 P2 C24 C25 125.5(4)
N3 P2 C24 C29 52.3(5)
C18 P2 C24 C29 163.6(4)
Cr1 P2 C24 C29 -55.6(5)
C29 C24 C25 C26 0.6(8)
P2 C24 C25 C26 179.5(5)
C24 C25 C26 C27 -0.7(10)
C25 C26 C27 C28 0.3(11)
C26 C27 C28 C29 0.3(10)
C27 C28 C29 C24 -0.4(9)
C25 C24 C29 C28 -0.1(8)
P2 C24 C29 C28 -179.0(4)
C34 O1 C31 C32 33.6(7)
O1 C31 C32 C33 -26.9(7)
C31 C32 C33 C34 10.3(8)
C31 O1 C34 C33 -27.5(7)
C32 C33 C34 O1 10.2(8)
C39 O2 C36 C37 -11.3(9)
O2 C36 C37 C38 24.2(13)
C36 C37 C38 C39 -26.4(13)
C36 O2 C39 C38 -5.4(9)
C37 C38 C39 O2 19.9(11)
